data_4300141
loop_
_publ_author_name
'Christopher G. Pernin'
'James A. Ibers'

_publ_section_title
;
Syntheses, Structures, and Properties of the Bis(cyclopentadienyl)
Rare-Earth Imidodiphosphinochalcogenido Compounds Cp2Ln[N(QPPh2)2] (Ln =
La, Gd, Er, or Yb for Q = Se; Ln = Yb for Q = S)
;
_journal_name_full 'Inorganic Chemistry'
_journal_page_first 1216
_journal_page_last 1221
_journal_volume 39
_journal_year 2000
_chemical_formula_sum 'C76 H76 N2 O2 P4 Se4 Yb2'
_chemical_formula_weight 1835.19
_space_group_IT_number 2
_symmetry_cell_setting triclinic
_symmetry_space_group_name_Hall '-P 1'
_symmetry_space_group_name_H-M 'P -1'
_atom_sites_solution_hydrogens geom
_atom_sites_solution_primary direct
_atom_sites_solution_secondary difmap
_audit_creation_method SHELXL-97
_cell_angle_alpha 89.406(5)
_cell_angle_beta 86.368(5)
_cell_angle_gamma 81.664(5)
_cell_formula_units_Z 2
_cell_length_a 12.087(4)
_cell_length_b 12.429(4)
_cell_length_c 23.990(7)
_cell_measurement_temperature 153(2)
_cell_volume 3558.8(19)
_computing_cell_refinement 'SAINT PLUS (Bruker, 1999)'
_computing_data_collection 'SMART (Bruker, 1999)'
_computing_data_reduction 'SAINT PLUS (Bruker, 1999)'
_computing_molecular_graphics 'SHELXTL (Bruker, 1999)'
_computing_structure_refinement 'SHELXL-97 (Sheldrick, 1997)'
_computing_structure_solution 'SHELXS-97 (Sheldrick, 1990)'
_diffrn_ambient_temperature 153(2)
_diffrn_measured_fraction_theta_full 0.854
_diffrn_measured_fraction_theta_max 0.854
_diffrn_measurement_device_type 'Bruker SMART 1000 CCD Diffractometer'
_diffrn_radiation_monochromator graphite
_diffrn_radiation_source 'fine-focus sealed tube'
_diffrn_radiation_type MoK\a
_diffrn_radiation_wavelength 0.71073
_diffrn_reflns_av_R_equivalents 0.0274
_diffrn_reflns_av_sigmaI/netI 0.0392
_diffrn_reflns_limit_h_max 15
_diffrn_reflns_limit_h_min -16
_diffrn_reflns_limit_k_max 16
_diffrn_reflns_limit_k_min -16
_diffrn_reflns_limit_l_max 31
_diffrn_reflns_limit_l_min -31
_diffrn_reflns_number 26932
_diffrn_reflns_theta_full 28.44
_diffrn_reflns_theta_max 28.44
_diffrn_reflns_theta_min 1.66
_diffrn_standards_decay_% <2%
_exptl_absorpt_coefficient_mu 4.794
_exptl_absorpt_correction_T_max 0.38
_exptl_absorpt_correction_T_min 0.20
_exptl_absorpt_correction_type 'numerical, face-indexed'
_exptl_crystal_density_diffrn 1.713
_exptl_crystal_density_method 'not measured'
_exptl_crystal_F_000 1796
_exptl_crystal_size_max 0.40mm
_exptl_crystal_size_min 0.14mm
_refine_diff_density_max 1.856
_refine_diff_density_min -0.989
_refine_diff_density_rms 0.114
_refine_ls_extinction_method none
_refine_ls_goodness_of_fit_ref 1.053
_refine_ls_hydrogen_treatment mixed
_refine_ls_matrix_type full
_refine_ls_number_parameters 811
_refine_ls_number_reflns 15296
_refine_ls_number_restraints 0
_refine_ls_restrained_S_all 1.053
_refine_ls_R_factor_all 0.0455
_refine_ls_R_factor_gt 0.0321
_refine_ls_shift/su_max 0.208
_refine_ls_shift/su_mean 0.028
_refine_ls_structure_factor_coef Fsqd
_refine_ls_weighting_details
; calc 
 [1.00000+0.00000exp(0.00(sin\q/\l)^2^)]/ 
   [\s^2^(Fo^2^)+0.0000+0.0000*P+(0.0400P)^2^+0.0000sin\q/\l] 
 where P = 1.00000Fo^2^ + 0.00000Fc^2^ 
;
_refine_ls_weighting_scheme calc
_refine_ls_wR_factor_gt 0.0771
_refine_ls_wR_factor_ref 0.0810
_reflns_number_gt 11883
_reflns_number_total 15296
_reflns_threshold_expression >2sigma(I)
_cod_original_cell_volume 3558.8(18)
_cod_database_code 4300141

loop_
_symmetry_equiv_pos_as_xyz
'x, y, z'
'-x, -y, -z'

loop_
_atom_site_label
_atom_site_type_symbol
_atom_site_fract_x
_atom_site_fract_y
_atom_site_fract_z
_atom_site_U_iso_or_equiv
_atom_site_adp_type
_atom_site_occupancy
_atom_site_symmetry_multiplicity
_atom_site_calc_flag
_atom_site_refinement_flags
_atom_site_disorder_assembly
_atom_site_disorder_group
Yb1 Yb 0.957613(14) 0.301242(14) 0.782224(6) 0.02745(5) Uani 1 1 d . . .
Yb1A Yb 1.036231(14) 0.794190(14) 0.712350(6) 0.02719(5) Uani 1 1 d . . .
Se1 Se 0.88464(3) 0.14215(3) 0.855702(16) 0.03179(10) Uani 1 1 d . . .
Se1A Se 1.07224(3) 0.61274(3) 0.639626(16) 0.03074(9) Uani 1 1 d . . .
Se2 Se 0.92411(3) 0.46589(4) 0.864426(17) 0.03419(10) Uani 1 1 d . . .
Se2A Se 1.10146(3) 0.93663(3) 0.628654(16) 0.02822(9) Uani 1 1 d . . .
P1 P 0.72848(8) 0.22767(8) 0.89289(4) 0.0238(2) Uani 1 1 d . . .
P1A P 1.24241(8) 0.61952(8) 0.60658(4) 0.0230(2) Uani 1 1 d . . .
P2 P 0.75106(8) 0.46050(8) 0.89346(4) 0.0251(2) Uani 1 1 d . . .
P2A P 1.26754(8) 0.85341(8) 0.60338(4) 0.0229(2) Uani 1 1 d . . .
N1 N 0.6986(2) 0.3541(2) 0.87954(12) 0.0243(7) Uani 1 1 d . . .
N1A N 1.2937(3) 0.7275(2) 0.61753(12) 0.0253(7) Uani 1 1 d . . .
C1A C 1.1877(4) 0.8562(5) 0.77286(19) 0.0507(13) Uani 1 1 d . . .
H1AA H 1.2174 0.9208 0.7625 0.061 Uiso 1 1 calc R . .
C1 C 0.7690(4) 0.3724(6) 0.74154(18) 0.0656(18) Uani 1 1 d . . .
H1A H 0.7099 0.4017 0.7675 0.079 Uiso 1 1 calc R . .
C2 C 0.8492(6) 0.4294(4) 0.7135(2) 0.0700(19) Uani 1 1 d . . .
H2A H 0.8534 0.5049 0.7164 0.084 Uiso 1 1 calc R . .
C2A C 1.0949(4) 0.8510(4) 0.80779(18) 0.0477(12) Uani 1 1 d . . .
H2AA H 1.0481 0.9109 0.8252 0.057 Uiso 1 1 calc R . .
C3 C 0.9187(5) 0.3561(5) 0.6817(2) 0.0564(14) Uani 1 1 d . . .
H3A H 0.9809 0.3722 0.6585 0.068 Uiso 1 1 calc R . .
C3A C 1.0814(5) 0.7429(6) 0.8133(2) 0.0650(17) Uani 1 1 d . . .
H3AA H 1.0243 0.7148 0.8355 0.078 Uiso 1 1 calc R . .
C4A C 1.1672(6) 0.6825(4) 0.7804(2) 0.078(2) Uani 1 1 d . . .
H4AA H 1.1795 0.6058 0.7760 0.094 Uiso 1 1 calc R . .
C4 C 0.8869(4) 0.2570(5) 0.6878(2) 0.0541(13) Uani 1 1 d . . .
H4A H 0.9233 0.1923 0.6700 0.065 Uiso 1 1 calc R . .
C5 C 0.7939(4) 0.2648(5) 0.7236(2) 0.0560(15) Uani 1 1 d . . .
H5A H 0.7534 0.2072 0.7344 0.067 Uiso 1 1 calc R . .
C5A C 1.2304(5) 0.7550(6) 0.75541(19) 0.0638(17) Uani 1 1 d . . .
H5AA H 1.2938 0.7369 0.7300 0.077 Uiso 1 1 calc R . .
C6 C 1.1547(4) 0.2972(6) 0.8181(2) 0.0669(18) Uani 1 1 d . . .
H6A H 1.1599 0.3355 0.8517 0.080 Uiso 1 1 calc R . .
C6A C 0.8501(4) 0.8745(5) 0.6708(2) 0.0532(14) Uani 1 1 d . . .
H6AA H 0.8551 0.9043 0.6342 0.064 Uiso 1 1 calc R . .
C7 C 1.1598(4) 0.3401(4) 0.7623(3) 0.0669(18) Uani 1 1 d . . .
H7A H 1.1685 0.4122 0.7514 0.080 Uiso 1 1 calc R . .
C7A C 0.8517(4) 0.9314(4) 0.7196(3) 0.0574(15) Uani 1 1 d . . .
H7AA H 0.8561 1.0068 0.7228 0.069 Uiso 1 1 calc R . .
C8 C 1.1494(4) 0.2533(5) 0.7276(2) 0.0535(14) Uani 1 1 d . . .
H8A H 1.1512 0.2554 0.6880 0.064 Uiso 1 1 calc R . .
C8A C 0.8455(4) 0.8571(4) 0.7640(2) 0.0474(12) Uani 1 1 d . . .
H8AA H 0.8468 0.8729 0.8026 0.057 Uiso 1 1 calc R . .
C9 C 1.1363(4) 0.1662(5) 0.7596(3) 0.0657(17) Uani 1 1 d . . .
H9A H 1.1255 0.0972 0.7461 0.079 Uiso 1 1 calc R . .
C9A C 0.8372(4) 0.7557(4) 0.7411(2) 0.0446(11) Uani 1 1 d . . .
H9AA H 0.8306 0.6908 0.7615 0.054 Uiso 1 1 calc R . .
C10 C 1.1409(4) 0.1911(5) 0.8133(2) 0.0603(16) Uani 1 1 d . . .
H10A H 1.1353 0.1421 0.8437 0.072 Uiso 1 1 calc R . .
C10A C 0.8403(3) 0.7668(4) 0.68318(19) 0.0417(11) Uani 1 1 d . . .
H10B H 0.8364 0.7109 0.6570 0.050 Uiso 1 1 calc R . .
C11 C 0.6099(3) 0.1685(3) 0.87075(15) 0.0271(8) Uani 1 1 d . . .
C11A C 1.3365(3) 0.5125(3) 0.63720(14) 0.0240(8) Uani 1 1 d . . .
C12 C 0.5941(4) 0.0652(3) 0.88967(18) 0.0359(10) Uani 1 1 d . . .
H12A H 0.6483 0.0243 0.9115 0.043 Uiso 1 1 calc R . .
C12A C 1.4198(3) 0.5349(3) 0.67055(16) 0.0308(9) Uani 1 1 d . . .
H12B H 1.4276 0.6082 0.6781 0.037 Uiso 1 1 calc R . .
C13 C 0.4994(4) 0.0223(4) 0.87668(19) 0.0421(11) Uani 1 1 d . . .
H13A H 0.4884 -0.0479 0.8899 0.051 Uiso 1 1 calc R . .
C13A C 1.4918(4) 0.4509(4) 0.69298(17) 0.0369(10) Uani 1 1 d . . .
H13B H 1.5482 0.4665 0.7162 0.044 Uiso 1 1 calc R . .
C14 C 0.4218(4) 0.0805(4) 0.84485(18) 0.0409(11) Uani 1 1 d . . .
H14A H 0.3568 0.0509 0.8362 0.049 Uiso 1 1 calc R . .
C14A C 1.4810(4) 0.3445(4) 0.68138(18) 0.0393(10) Uani 1 1 d . . .
H14B H 1.5311 0.2869 0.6962 0.047 Uiso 1 1 calc R . .
C15A C 1.3988(4) 0.3213(4) 0.64859(18) 0.0395(10) Uani 1 1 d . . .
H15B H 1.3916 0.2479 0.6410 0.047 Uiso 1 1 calc R . .
C15 C 0.4377(4) 0.1828(4) 0.82516(18) 0.0393(10) Uani 1 1 d . . .
H15A H 0.3842 0.2229 0.8027 0.047 Uiso 1 1 calc R . .
C16A C 1.3261(3) 0.4052(3) 0.62649(16) 0.0324(9) Uani 1 1 d . . .
H16B H 1.2689 0.3890 0.6039 0.039 Uiso 1 1 calc R . .
C16 C 0.5317(3) 0.2264(3) 0.83827(16) 0.0316(9) Uani 1 1 d . . .
H16A H 0.5424 0.2965 0.8249 0.038 Uiso 1 1 calc R . .
C17 C 0.7261(3) 0.2034(3) 0.96771(15) 0.0276(8) Uani 1 1 d . . .
C17A C 1.2524(3) 0.5871(3) 0.53308(15) 0.0265(8) Uani 1 1 d . . .
C18 C 0.8160(3) 0.1500(4) 0.99478(16) 0.0366(10) Uani 1 1 d . . .
H18A H 0.8826 0.1197 0.9741 0.044 Uiso 1 1 calc R . .
C18A C 1.1634(3) 0.5594(4) 0.50470(16) 0.0362(10) Uani 1 1 d . . .
H18B H 1.0933 0.5553 0.5242 0.043 Uiso 1 1 calc R . .
C19 C 0.8077(4) 0.1413(4) 1.05305(17) 0.0447(11) Uani 1 1 d . . .
H19A H 0.8688 0.1037 1.0718 0.054 Uiso 1 1 calc R . .
C19A C 1.1778(4) 0.5376(4) 0.44743(17) 0.0446(11) Uani 1 1 d . . .
H19B H 1.1171 0.5189 0.4280 0.053 Uiso 1 1 calc R . .
C20 C 0.7135(4) 0.1860(4) 1.08335(17) 0.0414(11) Uani 1 1 d . . .
H20A H 0.7104 0.1820 1.1230 0.050 Uiso 1 1 calc R . .
C20A C 1.2784(4) 0.5430(4) 0.41926(18) 0.0476(12) Uani 1 1 d . . .
H20B H 1.2870 0.5290 0.3803 0.057 Uiso 1 1 calc R . .
C21 C 0.6222(4) 0.2372(4) 1.05640(17) 0.0406(11) Uani 1 1 d . . .
H21A H 0.5554 0.2657 1.0775 0.049 Uiso 1 1 calc R . .
C21A C 1.3687(4) 0.5690(4) 0.44704(17) 0.0435(11) Uani 1 1 d . . .
H21B H 1.4391 0.5716 0.4274 0.052 Uiso 1 1 calc R . .
C22 C 0.6283(3) 0.2468(3) 0.99926(15) 0.0331(9) Uani 1 1 d . . .
H22A H 0.5660 0.2830 0.9810 0.040 Uiso 1 1 calc R . .
C22A C 1.3547(3) 0.5909(3) 0.50346(16) 0.0349(10) Uani 1 1 d . . .
H22B H 1.4160 0.6089 0.5225 0.042 Uiso 1 1 calc R . .
C23 C 0.6614(3) 0.5711(3) 0.86272(15) 0.0283(9) Uani 1 1 d . . .
C23A C 1.3729(3) 0.9111(3) 0.63870(14) 0.0256(8) Uani 1 1 d . . .
C24 C 0.5654(4) 0.5532(4) 0.83798(16) 0.0377(10) Uani 1 1 d . . .
H24A H 0.5447 0.4823 0.8385 0.045 Uiso 1 1 calc R . .
C24A C 1.3502(3) 1.0133(3) 0.66304(15) 0.0293(9) Uani 1 1 d . . .
H24B H 1.2813 1.0582 0.6571 0.035 Uiso 1 1 calc R . .
C25 C 0.4992(4) 0.6378(4) 0.81243(18) 0.0486(12) Uani 1 1 d . . .
H25A H 0.4340 0.6250 0.7949 0.058 Uiso 1 1 calc R . .
C25A C 1.4265(4) 1.0505(4) 0.69569(16) 0.0360(10) Uani 1 1 d . . .
H25B H 1.4095 1.1202 0.7126 0.043 Uiso 1 1 calc R . .
C26 C 0.5291(5) 0.7410(4) 0.8127(2) 0.0605(17) Uani 1 1 d . . .
H26A H 0.4838 0.7993 0.7955 0.073 Uiso 1 1 calc R . .
C26A C 1.5267(4) 0.9870(4) 0.70378(17) 0.0397(11) Uani 1 1 d . . .
H26B H 1.5786 1.0122 0.7269 0.048 Uiso 1 1 calc R . .
C27 C 0.6231(4) 0.7601(4) 0.8374(2) 0.0568(16) Uani 1 1 d . . .
H27A H 0.6431 0.8313 0.8371 0.068 Uiso 1 1 calc R . .
C27A C 1.5525(3) 0.8865(4) 0.67835(18) 0.0391(10) Uani 1 1 d . . .
H27B H 1.6230 0.8435 0.6830 0.047 Uiso 1 1 calc R . .
C28 C 0.6893(4) 0.6759(3) 0.8629(2) 0.0429(11) Uani 1 1 d . . .
H28A H 0.7541 0.6897 0.8805 0.052 Uiso 1 1 calc R . .
C28A C 1.4752(3) 0.8484(3) 0.64596(17) 0.0331(9) Uani 1 1 d . . .
H28B H 1.4926 0.7790 0.6287 0.040 Uiso 1 1 calc R . .
C29 C 0.7412(3) 0.4863(3) 0.96851(16) 0.0293(9) Uani 1 1 d . . .
C29A C 1.2876(3) 0.8763(3) 0.52851(14) 0.0261(8) Uani 1 1 d . . .
C30A C 1.2032(4) 0.8630(4) 0.49511(17) 0.0419(11) Uani 1 1 d . . .
H30B H 1.1332 0.8487 0.5115 0.050 Uiso 1 1 calc R . .
C30 C 0.8272(4) 0.4458(4) 1.00141(18) 0.0412(10) Uani 1 1 d . . .
H30A H 0.8960 0.4108 0.9844 0.049 Uiso 1 1 calc R . .
C31A C 1.2190(4) 0.8702(4) 0.43712(18) 0.0507(13) Uani 1 1 d . . .
H31B H 1.1596 0.8618 0.4142 0.061 Uiso 1 1 calc R . .
C31 C 0.8143(4) 0.4556(4) 1.05859(19) 0.0494(12) Uani 1 1 d . . .
H31A H 0.8741 0.4274 1.0809 0.059 Uiso 1 1 calc R . .
C32 C 0.7142(5) 0.5066(4) 1.08370(18) 0.0508(13) Uani 1 1 d . . .
H32A H 0.7054 0.5139 1.1232 0.061 Uiso 1 1 calc R . .
C32A C 1.3200(4) 0.8894(4) 0.41330(17) 0.0450(12) Uani 1 1 d . . .
H32B H 1.3310 0.8935 0.3738 0.054 Uiso 1 1 calc R . .
C33 C 0.6276(4) 0.5467(4) 1.05137(17) 0.0461(12) Uani 1 1 d . . .
H33A H 0.5588 0.5812 1.0687 0.055 Uiso 1 1 calc R . .
C33A C 1.4060(4) 0.9028(4) 0.44662(17) 0.0414(11) Uani 1 1 d . . .
H33B H 1.4757 0.9174 0.4300 0.050 Uiso 1 1 calc R . .
C34 C 0.6398(4) 0.5371(4) 0.99362(17) 0.0403(11) Uani 1 1 d . . .
H34A H 0.5798 0.5649 0.9714 0.048 Uiso 1 1 calc R . .
C34A C 1.3910(3) 0.8952(4) 0.50404(16) 0.0359(10) Uani 1 1 d . . .
H34B H 1.4509 0.9028 0.5268 0.043 Uiso 1 1 calc R . .
C35A C 0.7636(6) -0.1925(7) 1.0360(3) 0.093(2) Uani 1 1 d . . .
H35A H 0.7576 -0.1345 1.0644 0.112 Uiso 1 1 calc R . .
H35B H 0.7348 -0.2562 1.0535 0.112 Uiso 1 1 calc R . .
C35 C 1.1164(5) 0.1976(7) 0.4850(3) 0.087(2) Uani 1 1 d . . .
H35C H 1.0665 0.2446 0.4607 0.105 Uiso 1 1 calc R . .
H35D H 1.1029 0.1214 0.4812 0.105 Uiso 1 1 calc R . .
C36A C 0.6974(5) -0.1544(6) 0.9895(3) 0.0781(19) Uani 1 1 d . . .
H36A H 0.6490 -0.2085 0.9802 0.094 Uiso 1 1 calc R . .
H36B H 0.6492 -0.0849 0.9992 0.094 Uiso 1 1 calc R . .
C36 C 1.0975(6) 0.2335(6) 0.5439(2) 0.081(2) Uani 1 1 d . . .
H36C H 1.0573 0.3088 0.5457 0.097 Uiso 1 1 calc R . .
H36D H 1.0508 0.1857 0.5649 0.097 Uiso 1 1 calc R . .
C37A C 0.7722(3) -0.1395(4) 0.94430(16) 0.0351(10) Uani 1 1 d . . .
H37A H 0.7579 -0.1849 0.9126 0.042 Uiso 1 1 calc R . .
H37B H 0.7601 -0.0625 0.9323 0.042 Uiso 1 1 calc R . .
C37 C 1.1966(4) 0.2293(4) 0.56701(17) 0.0440(12) Uani 1 1 d . . .
H37C H 1.2006 0.1759 0.5980 0.053 Uiso 1 1 calc R . .
H37D H 1.2027 0.3014 0.5827 0.053 Uiso 1 1 calc R . .
C38A C 0.8820(5) -0.1675(6) 0.9583(3) 0.081(2) Uani 1 1 d . . .
H38A H 0.9195 -0.1019 0.9595 0.097 Uiso 1 1 calc R . .
H38B H 0.9240 -0.2186 0.9305 0.097 Uiso 1 1 calc R . .
C38 C 1.2849(5) 0.1999(6) 0.5280(3) 0.087(2) Uani 1 1 d . . .
H38C H 1.3208 0.1247 0.5351 0.104 Uiso 1 1 calc R . .
H38D H 1.3418 0.2492 0.5304 0.104 Uiso 1 1 calc R . .
O1 O 1.2379(5) 0.2078(6) 0.4701(3) 0.151(3) Uani 1 1 d . . .
O1A O 0.8780(6) -0.2221(9) 1.0167(3) 0.220(4) Uani 1 1 d . . .

loop_
_atom_site_aniso_label
_atom_site_aniso_U_11
_atom_site_aniso_U_22
_atom_site_aniso_U_33
_atom_site_aniso_U_23
_atom_site_aniso_U_13
_atom_site_aniso_U_12
Yb1 0.02554(9) 0.03473(10) 0.02144(8) 0.00087(7) -0.00042(7) -0.00273(7)
Yb1A 0.02581(9) 0.03137(10) 0.02242(8) 0.00187(6) 0.00311(7) 0.00042(7)
Se1 0.0307(2) 0.0312(2) 0.0300(2) 0.00404(16) 0.00529(17) 0.00363(18)
Se1A 0.0240(2) 0.0339(2) 0.0341(2) -0.00561(17) 0.00512(17) -0.00608(17)
Se2 0.0263(2) 0.0410(2) 0.0366(2) -0.00937(18) 0.00123(17) -0.01015(19)
Se2A 0.02161(19) 0.0312(2) 0.03000(19) 0.00539(16) 0.00179(16) 0.00066(16)
P1 0.0240(5) 0.0257(5) 0.0215(4) 0.0002(4) -0.0023(4) -0.0031(4)
P1A 0.0219(5) 0.0250(5) 0.0216(4) -0.0013(4) 0.0002(4) -0.0018(4)
P2 0.0257(5) 0.0263(5) 0.0231(5) -0.0031(4) -0.0003(4) -0.0042(4)
P2A 0.0209(5) 0.0259(5) 0.0218(4) 0.0007(4) 0.0003(4) -0.0039(4)
N1 0.0248(16) 0.0260(16) 0.0233(15) -0.0029(12) -0.0041(13) -0.0058(14)
N1A 0.0242(16) 0.0258(17) 0.0257(16) 0.0006(13) -0.0011(13) -0.0029(14)
C1A 0.053(3) 0.064(3) 0.040(3) 0.010(2) -0.028(2) -0.013(3)
C1 0.046(3) 0.118(5) 0.020(2) -0.005(3) -0.011(2) 0.036(3)
C2 0.113(5) 0.039(3) 0.061(4) 0.008(3) -0.060(4) 0.000(3)
C2A 0.049(3) 0.057(3) 0.034(2) -0.012(2) -0.014(2) 0.009(3)
C3 0.054(3) 0.084(4) 0.036(3) 0.024(3) -0.014(2) -0.021(3)
C3A 0.068(4) 0.101(5) 0.032(3) 0.026(3) -0.014(3) -0.030(4)
C4A 0.141(7) 0.036(3) 0.057(4) -0.001(3) -0.062(4) 0.015(4)
C4 0.053(3) 0.069(4) 0.041(3) -0.014(2) -0.020(2) 0.001(3)
C5 0.047(3) 0.075(4) 0.055(3) 0.022(3) -0.031(3) -0.027(3)
C5A 0.052(3) 0.100(5) 0.027(2) -0.007(3) -0.015(2) 0.038(3)
C6 0.020(2) 0.115(5) 0.062(4) -0.046(4) -0.004(2) 0.006(3)
C6A 0.021(2) 0.072(4) 0.062(3) 0.026(3) 0.004(2) 0.002(2)
C7 0.026(2) 0.044(3) 0.130(6) 0.019(3) 0.009(3) -0.010(2)
C7A 0.027(2) 0.034(3) 0.106(5) -0.002(3) 0.014(3) 0.004(2)
C8 0.031(3) 0.085(4) 0.041(3) 0.001(3) 0.005(2) 0.000(3)
C8A 0.034(2) 0.056(3) 0.050(3) -0.021(2) 0.017(2) -0.006(2)
C9 0.032(3) 0.056(4) 0.104(5) -0.016(3) 0.014(3) 0.002(3)
C9A 0.036(2) 0.046(3) 0.050(3) 0.004(2) 0.012(2) -0.009(2)
C10 0.027(3) 0.087(5) 0.061(3) 0.024(3) 0.001(2) 0.006(3)
C10A 0.021(2) 0.055(3) 0.047(3) -0.010(2) 0.0034(19) 0.000(2)
C11 0.028(2) 0.029(2) 0.0252(18) -0.0045(15) -0.0036(16) -0.0052(17)
C11A 0.0225(19) 0.0278(19) 0.0211(17) 0.0001(14) 0.0009(15) -0.0027(16)
C12 0.035(2) 0.030(2) 0.043(2) 0.0024(18) -0.0103(19) -0.0049(19)
C12A 0.028(2) 0.031(2) 0.032(2) -0.0053(16) -0.0030(17) 0.0022(18)
C13 0.043(3) 0.033(2) 0.054(3) -0.007(2) -0.003(2) -0.016(2)
C13A 0.037(2) 0.045(3) 0.027(2) -0.0023(18) -0.0073(18) 0.000(2)
C14 0.033(2) 0.047(3) 0.045(3) -0.015(2) -0.001(2) -0.012(2)
C14A 0.036(2) 0.038(2) 0.040(2) 0.0071(19) -0.002(2) 0.009(2)
C15A 0.046(3) 0.028(2) 0.043(2) 0.0023(18) -0.004(2) -0.003(2)
C15 0.033(2) 0.043(3) 0.042(2) -0.007(2) -0.0121(19) -0.002(2)
C16A 0.035(2) 0.032(2) 0.031(2) 0.0007(17) -0.0046(18) -0.0071(19)
C16 0.036(2) 0.029(2) 0.031(2) -0.0031(16) -0.0078(18) -0.0051(18)
C17 0.029(2) 0.031(2) 0.0245(18) 0.0017(15) -0.0022(16) -0.0092(17)
C17A 0.029(2) 0.028(2) 0.0214(17) -0.0017(15) -0.0055(16) 0.0002(17)
C18 0.031(2) 0.047(3) 0.030(2) 0.0026(18) 0.0016(18) -0.001(2)
C18A 0.031(2) 0.050(3) 0.028(2) 0.0017(18) -0.0011(17) -0.005(2)
C19 0.042(3) 0.062(3) 0.030(2) 0.010(2) -0.010(2) -0.004(2)
C19A 0.047(3) 0.063(3) 0.028(2) -0.004(2) -0.013(2) -0.014(2)
C20 0.049(3) 0.054(3) 0.024(2) 0.0035(19) -0.0026(19) -0.015(2)
C20A 0.051(3) 0.063(3) 0.027(2) -0.007(2) 0.000(2) -0.004(3)
C21 0.037(2) 0.053(3) 0.030(2) 0.0040(19) 0.0053(19) -0.004(2)
C21A 0.034(2) 0.069(3) 0.024(2) 0.001(2) 0.0024(18) -0.001(2)
C22 0.032(2) 0.042(2) 0.0241(19) 0.0032(17) 0.0016(17) -0.0030(19)
C22A 0.028(2) 0.046(3) 0.030(2) -0.0018(18) 0.0006(17) -0.002(2)
C23 0.032(2) 0.029(2) 0.0216(18) -0.0011(15) 0.0050(16) 0.0006(18)
C23A 0.0247(19) 0.030(2) 0.0228(18) 0.0037(15) 0.0001(15) -0.0080(17)
C24 0.050(3) 0.032(2) 0.029(2) -0.0056(17) -0.009(2) 0.005(2)
C24A 0.029(2) 0.033(2) 0.0260(19) 0.0028(16) -0.0018(16) -0.0044(18)
C25 0.058(3) 0.053(3) 0.028(2) -0.007(2) -0.009(2) 0.018(3)
C25A 0.045(3) 0.035(2) 0.031(2) 0.0001(17) -0.0040(19) -0.015(2)
C26 0.071(4) 0.055(3) 0.039(3) 0.024(2) 0.026(3) 0.031(3)
C26A 0.041(3) 0.052(3) 0.033(2) 0.008(2) -0.0119(19) -0.029(2)
C27 0.048(3) 0.032(2) 0.082(4) 0.017(2) 0.037(3) 0.007(2)
C27A 0.022(2) 0.049(3) 0.047(3) 0.008(2) -0.0070(19) -0.008(2)
C28 0.034(2) 0.031(2) 0.061(3) 0.002(2) 0.020(2) -0.002(2)
C28A 0.024(2) 0.037(2) 0.039(2) 0.0019(18) -0.0005(18) -0.0042(18)
C29 0.035(2) 0.027(2) 0.0271(19) -0.0049(16) -0.0036(17) -0.0079(18)
C29A 0.029(2) 0.029(2) 0.0209(17) 0.0003(15) -0.0013(15) -0.0047(17)
C30A 0.036(2) 0.062(3) 0.029(2) 0.010(2) -0.0038(19) -0.015(2)
C30 0.043(3) 0.045(3) 0.037(2) -0.005(2) -0.008(2) -0.007(2)
C31A 0.050(3) 0.077(4) 0.029(2) 0.004(2) -0.007(2) -0.020(3)
C31 0.056(3) 0.061(3) 0.034(2) 0.001(2) -0.017(2) -0.013(3)
C32 0.074(4) 0.054(3) 0.026(2) -0.008(2) -0.004(2) -0.013(3)
C32A 0.060(3) 0.052(3) 0.023(2) 0.0033(19) 0.001(2) -0.010(3)
C33 0.060(3) 0.049(3) 0.026(2) -0.0038(19) 0.003(2) 0.001(2)
C33A 0.037(2) 0.057(3) 0.030(2) 0.003(2) 0.0077(19) -0.010(2)
C34 0.048(3) 0.042(3) 0.027(2) 0.0009(18) 0.004(2) 0.002(2)
C34A 0.031(2) 0.048(3) 0.029(2) 0.0006(18) -0.0004(18) -0.009(2)
C35A 0.070(5) 0.149(7) 0.064(4) 0.036(4) -0.008(4) -0.025(5)
C35 0.052(4) 0.145(7) 0.065(4) -0.021(4) -0.005(3) -0.008(4)
C36A 0.064(4) 0.087(5) 0.080(4) 0.022(4) -0.003(3) 0.001(4)
C36 0.084(5) 0.096(5) 0.057(4) 0.002(3) 0.011(3) 0.000(4)
C37A 0.036(2) 0.042(2) 0.030(2) 0.0162(18) -0.0110(18) -0.012(2)
C37 0.060(3) 0.056(3) 0.025(2) -0.005(2) -0.012(2) -0.037(3)
C38A 0.074(5) 0.104(6) 0.069(4) 0.008(4) 0.002(3) -0.026(4)
C38 0.073(4) 0.079(5) 0.110(6) -0.024(4) -0.060(4) 0.005(4)
O1 0.106(5) 0.228(8) 0.114(5) -0.017(5) -0.020(4) 0.001(5)
O1A 0.135(7) 0.368(14) 0.138(6) 0.047(8) 0.005(5) 0.018(7)

loop_
_atom_type_symbol
_atom_type_description
_atom_type_scat_dispersion_real
_atom_type_scat_dispersion_imag
_atom_type_scat_source
C C 0.0033 0.0016 'International Tables Vol C Tables 4.2.6.8 and 6.1.1.4'
H H 0.0000 0.0000 'International Tables Vol C Tables 4.2.6.8 and 6.1.1.4'
N N 0.0061 0.0033 'International Tables Vol C Tables 4.2.6.8 and 6.1.1.4'
P P 0.1023 0.0942 'International Tables Vol C Tables 4.2.6.8 and 6.1.1.4'
Se Se -0.0929 2.2259 'International Tables Vol C Tables 4.2.6.8 and 6.1.1.4'
Yb Yb -0.3850 5.5486 'International Tables Vol C Tables 4.2.6.8 and 6.1.1.4'
O O 0.0106 0.0060 'International Tables Vol C Tables 4.2.6.8 and 6.1.1.4'

loop_
_geom_angle_atom_site_label_1
_geom_angle_atom_site_label_2
_geom_angle_atom_site_label_3
_geom_angle
_geom_angle_site_symmetry_1
_geom_angle_site_symmetry_3
_geom_angle_publ_flag
Se2 Yb1 Se1 93.70(3) . . ?
Se2 Yb1 P2 33.244(19) . . ?
Se1 Yb1 P2 74.15(3) . . ?
Se2 Yb1 P1 72.41(2) . . ?
Se1 Yb1 P1 32.869(18) . . ?
P2 Yb1 P1 44.39(3) . . ?
Se2A Yb1A Se1A 93.02(3) . . ?
Se2A Yb1A P2A 33.743(18) . . ?
Se1A Yb1A P2A 74.49(2) . . ?
Se2A Yb1A P1A 73.19(3) . . ?
Se1A Yb1A P1A 33.214(18) . . ?
P2A Yb1A P1A 45.08(2) . . ?
P1 Se1 Yb1 102.02(3) . . ?
P1A Se1A Yb1A 101.15(3) . . ?
P2 Se2 Yb1 101.28(3) . . ?
P2A Se2A Yb1A 100.27(3) . . ?
N1 P1 C11 104.43(17) . . ?
N1 P1 C17 111.05(17) . . ?
C11 P1 C17 104.04(17) . . ?
N1 P1 Se1 117.72(12) . . ?
C11 P1 Se1 110.84(13) . . ?
C17 P1 Se1 107.91(13) . . ?
N1 P1 Yb1 72.96(11) . . ?
C11 P1 Yb1 120.07(12) . . ?
C17 P1 Yb1 133.59(13) . . ?
Se1 P1 Yb1 45.11(2) . . ?
N1A P1A C11A 104.81(17) . . ?
N1A P1A C17A 111.14(17) . . ?
C11A P1A C17A 104.46(17) . . ?
N1A P1A Se1A 117.27(12) . . ?
C11A P1A Se1A 109.60(12) . . ?
C17A P1A Se1A 108.74(13) . . ?
N1A P1A Yb1A 72.61(11) . . ?
C11A P1A Yb1A 115.10(11) . . ?
C17A P1A Yb1A 138.03(13) . . ?
Se1A P1A Yb1A 45.63(2) . . ?
N1 P2 C23 105.00(18) . . ?
N1 P2 C29 111.18(17) . . ?
C23 P2 C29 106.35(18) . . ?
N1 P2 Se2 117.45(12) . . ?
C23 P2 Se2 109.62(13) . . ?
C29 P2 Se2 106.76(14) . . ?
N1 P2 Yb1 73.82(11) . . ?
C23 P2 Yb1 111.82(12) . . ?
C29 P2 Yb1 138.67(14) . . ?
Se2 P2 Yb1 45.47(2) . . ?
N1A P2A C23A 103.18(17) . . ?
N1A P2A C29A 110.65(17) . . ?
C23A P2A C29A 109.03(17) . . ?
N1A P2A Se2A 117.26(12) . . ?
C23A P2A Se2A 110.31(13) . . ?
C29A P2A Se2A 106.24(13) . . ?
N1A P2A Yb1A 73.82(11) . . ?
C23A P2A Yb1A 108.65(11) . . ?
C29A P2A Yb1A 139.62(13) . . ?
Se2A P2A Yb1A 45.98(2) . . ?
P2 N1 P1 135.0(2) . . ?
P2A N1A P1A 138.0(2) . . ?
C5A C1A C2A 109.1(5) . . ?
C5 C1 C2 106.4(5) . . ?
C3 C2 C1 107.0(5) . . ?
C1A C2A C3A 107.6(5) . . ?
C4 C3 C2 110.0(5) . . ?
C2A C3A C4A 107.4(5) . . ?
C5A C4A C3A 107.0(5) . . ?
C3 C4 C5 108.8(5) . . ?
C4 C5 C1 107.8(5) . . ?
C1A C5A C4A 108.8(5) . . ?
C10 C6 C7 106.5(5) . . ?
C7A C6A C10A 109.5(4) . . ?
C8 C7 C6 105.4(5) . . ?
C6A C7A C8A 107.2(5) . . ?
C9 C8 C7 108.5(5) . . ?
C9A C8A C7A 107.8(4) . . ?
C10 C9 C8 109.8(6) . . ?
C10A C9A C8A 108.0(4) . . ?
C9 C10 C6 109.8(5) . . ?
C6A C10A C9A 107.5(4) . . ?
C16 C11 C12 119.4(4) . . ?
C16 C11 P1 121.2(3) . . ?
C12 C11 P1 119.2(3) . . ?
C12A C11A C16A 119.3(4) . . ?
C12A C11A P1A 121.6(3) . . ?
C16A C11A P1A 119.1(3) . . ?
C13 C12 C11 120.0(4) . . ?
C11A C12A C13A 120.3(4) . . ?
C14 C13 C12 120.2(4) . . ?
C14A C13A C12A 119.6(4) . . ?
C13 C14 C15 120.1(4) . . ?
C15A C14A C13A 120.5(4) . . ?
C14A C15A C16A 119.9(4) . . ?
C16 C15 C14 119.9(4) . . ?
C15A C16A C11A 120.3(4) . . ?
C11 C16 C15 120.3(4) . . ?
C18 C17 C22 119.3(3) . . ?
C18 C17 P1 123.8(3) . . ?
C22 C17 P1 116.8(3) . . ?
C22A C17A C18A 118.7(3) . . ?
C22A C17A P1A 117.7(3) . . ?
C18A C17A P1A 123.5(3) . . ?
C17 C18 C19 119.2(4) . . ?
C17A C18A C19A 119.8(4) . . ?
C20 C19 C18 121.0(4) . . ?
C20A C19A C18A 120.3(4) . . ?
C19 C20 C21 120.0(4) . . ?
C19A C20A C21A 120.7(4) . . ?
C22 C21 C20 120.0(4) . . ?
C22A C21A C20A 119.1(4) . . ?
C21 C22 C17 120.4(4) . . ?
C21A C22A C17A 121.4(4) . . ?
C24 C23 C28 119.1(4) . . ?
C24 C23 P2 120.9(3) . . ?
C28 C23 P2 120.0(3) . . ?
C28A C23A C24A 119.0(4) . . ?
C28A C23A P2A 119.3(3) . . ?
C24A C23A P2A 121.5(3) . . ?
C23 C24 C25 120.6(4) . . ?
C25A C24A C23A 120.7(4) . . ?
C26 C25 C24 119.3(5) . . ?
C26A C25A C24A 120.1(4) . . ?
C27 C26 C25 120.7(4) . . ?
C25A C26A C27A 120.1(4) . . ?
C26 C27 C28 120.1(5) . . ?
C26A C27A C28A 119.9(4) . . ?
C27 C28 C23 120.2(5) . . ?
C23A C28A C27A 120.2(4) . . ?
C30 C29 C34 119.6(4) . . ?
C30 C29 P2 121.1(3) . . ?
C34 C29 P2 118.9(3) . . ?
C30A C29A C34A 119.3(3) . . ?
C30A C29A P2A 118.9(3) . . ?
C34A C29A P2A 121.4(3) . . ?
C29A C30A C31A 120.6(4) . . ?
C31 C30 C29 120.7(4) . . ?
C32A C31A C30A 120.0(4) . . ?
C30 C31 C32 120.0(5) . . ?
C33 C32 C31 119.9(4) . . ?
C31A C32A C33A 120.0(4) . . ?
C32 C33 C34 120.5(4) . . ?
C32A C33A C34A 120.3(4) . . ?
C33 C34 C29 119.4(4) . . ?
C33A C34A C29A 119.8(4) . . ?
O1A C35A C36A 109.8(6) . . ?
C36 C35 O1 104.4(5) . . ?
C37A C36A C35A 107.2(5) . . ?
C37 C36 C35 109.5(5) . . ?
C38A C37A C36A 111.0(4) . . ?
C36 C37 C38 111.2(4) . . ?
C37A C38A O1A 106.9(5) . . ?
C37 C38 O1 107.8(5) . . ?
C35 O1 C38 100.8(5) . . ?
C35A O1A C38A 102.4(6) . . ?

loop_
_geom_bond_atom_site_label_1
_geom_bond_atom_site_label_2
_geom_bond_distance
_geom_bond_site_symmetry_2
_geom_bond_publ_flag
Yb1 Se2 2.8254(8) . ?
Yb1 Se1 2.8340(7) . ?
Yb1 P2 3.8865(12) . ?
Yb1 P1 3.9124(12) . ?
Yb1A Se2A 2.8139(7) . ?
Yb1A Se1A 2.8320(8) . ?
Yb1A P2A 3.8502(12) . ?
Yb1A P1A 3.8867(12) . ?
Se1 P1 2.1709(11) . ?
Se1A P1A 2.1700(11) . ?
Se2 P2 2.1726(12) . ?
Se2A P2A 2.1735(11) . ?
P1 N1 1.594(3) . ?
P1 C11 1.813(4) . ?
P1 C17 1.816(4) . ?
P1A N1A 1.589(3) . ?
P1A C11A 1.803(4) . ?
P1A C17A 1.805(4) . ?
P2 N1 1.595(3) . ?
P2 C23 1.805(4) . ?
P2 C29 1.825(4) . ?
P2A N1A 1.588(3) . ?
P2A C23A 1.808(4) . ?
P2A C29A 1.822(4) . ?
C1A C5A 1.348(7) . ?
C1A C2A 1.366(7) . ?
C1 C5 1.394(8) . ?
C1 C2 1.414(8) . ?
C2 C3 1.352(8) . ?
C2A C3A 1.381(8) . ?
C3 C4 1.346(7) . ?
C3A C4A 1.394(9) . ?
C4A C5A 1.373(9) . ?
C4 C5 1.364(7) . ?
C6 C10 1.361(8) . ?
C6 C7 1.436(8) . ?
C6A C7A 1.378(8) . ?
C6A C10A 1.388(7) . ?
C7 C8 1.394(8) . ?
C7A C8A 1.408(7) . ?
C8 C9 1.343(8) . ?
C8A C9A 1.399(6) . ?
C9 C10 1.334(8) . ?
C9A C10A 1.394(6) . ?
C11 C16 1.380(5) . ?
C11 C12 1.392(5) . ?
C11A C12A 1.385(5) . ?
C11A C16A 1.386(5) . ?
C12 C13 1.385(6) . ?
C12A C13A 1.386(6) . ?
C13 C14 1.368(6) . ?
C13A C14A 1.381(6) . ?
C14 C15 1.387(6) . ?
C14A C15A 1.370(6) . ?
C15A C16A 1.386(6) . ?
C15 C16 1.381(6) . ?
C17 C18 1.383(5) . ?
C17 C22 1.404(5) . ?
C17A C22A 1.393(5) . ?
C17A C18A 1.394(5) . ?
C18 C19 1.399(5) . ?
C18A C19A 1.398(5) . ?
C19 C20 1.361(6) . ?
C19A C20A 1.364(6) . ?
C20 C21 1.385(6) . ?
C20A C21A 1.393(6) . ?
C21 C22 1.373(5) . ?
C21A C22A 1.378(5) . ?
C23 C24 1.382(6) . ?
C23 C28 1.393(6) . ?
C23A C28A 1.382(5) . ?
C23A C24A 1.387(5) . ?
C24 C25 1.389(6) . ?
C24A C25A 1.378(6) . ?
C25 C26 1.382(7) . ?
C25A C26A 1.371(6) . ?
C26 C27 1.366(8) . ?
C26A C27A 1.382(6) . ?
C27 C28 1.383(6) . ?
C27A C28A 1.390(6) . ?
C29 C30 1.379(6) . ?
C29 C34 1.398(6) . ?
C29A C30A 1.365(6) . ?
C29A C34A 1.397(5) . ?
C30A C31A 1.396(6) . ?
C30 C31 1.375(6) . ?
C31A C32A 1.366(6) . ?
C31 C32 1.387(7) . ?
C32 C33 1.375(7) . ?
C32A C33A 1.380(6) . ?
C33 C34 1.388(5) . ?
C33A C34A 1.382(5) . ?
C35A O1A 1.426(9) . ?
C35A C36A 1.448(8) . ?
C35 C36 1.480(8) . ?
C35 O1 1.512(8) . ?
C36A C37A 1.396(7) . ?
C36 C37 1.345(7) . ?
C37A C38A 1.384(7) . ?
C37 C38 1.385(8) . ?
C38A O1A 1.551(9) . ?
C38 O1 1.531(8) . ?

_journal_paper_doi 10.1021/ic990889o
